data_4306301
loop_
_publ_author_name
'Muralee Murugesu'
'Susumu Takahashi'
'Anthony Wilson'
'Khalil A. Abboud'
'Wolfgang Wernsdorfer'
'Stephen Hill'
'George Christou'

_publ_section_title
;
Large Mn25 Single-Molecule Magnet with Spin S=51/2: Magnetic and
High-Frequency Electron Paramagnetic Resonance Spectroscopic
Characterization of a Giant Spin State
;
_journal_name_full 'Inorganic Chemistry'
_journal_page_first 9459
_journal_page_last 9470
_journal_paper_doi 10.1021/ic801142p
_journal_volume 47
_journal_year 2008
_space_group_IT_number 2
_symmetry_cell_setting triclinic
_symmetry_Int_Tables_number 2
_symmetry_space_group_name_Hall '-P 1'
_symmetry_space_group_name_H-M 'P -1'
_cell_angle_alpha 98.881(2)
_cell_angle_beta 99.923(2)
_cell_angle_gamma 117.003(2)
_cell_length_a 15.8921(8)
_cell_length_b 16.5027(8)
_cell_length_c 17.2565(8)
_cell_volume 3830.0(3)
_cod_data_source_file ic801142p_si_002.cif
_cod_data_source_block mh05
_cod_original_cell_volume 3829.96
_cod_database_code 4306301

loop_
_symmetry_equiv_pos_site_id
_symmetry_equiv_pos_as_xyz
1 x,y,z
2 -x,-y,-z

loop_
_atom_site_label
_atom_site_type_symbol
_atom_site_fract_x
_atom_site_fract_y
_atom_site_fract_z
Mn1 Mn 0.24769(6) 1.02369(6) 0.73340(5)
Mn2 Mn 0.10213(6) 0.83201(6) 0.80034(5)
Mn3 Mn 0.44971(6) 1.19329(6) 0.86499(5)
Mn4 Mn 0.24155(7) 0.81041(7) 0.67710(5)
Mn5 Mn 0.29905(6) 1.03186(6) 0.92654(5)
Mn6 Mn 0.44265(6) 0.99689(6) 0.79261(5)
Mn7 Mn 0.17937(7) 0.85192(6) 0.99196(5)
Mn8 Mn 0.28538(6) 0.80077(6) 0.86996(5)
Mn9 Mn 0.43357(8) 0.79862(7) 0.76130(6)
Mn10 Mn 0.5000 1.0000 1.0000
Mn11 Mn 0.62111(6) 0.97146(6) 0.88706(5)
Mn12 Mn 0.36747(6) 0.83542(6) 1.06408(5)
Mn13 Mn 0.48924(6) 0.80631(6) 0.95147(5)
O1 O 0.1569(3) 0.8752(3) 0.7020(2)
H1 H 0.100(5) 0.850(5) 0.644(4)
O2 O 0.3637(3) 1.0578(2) 0.8435(2)
O3 O 0.3553(3) 0.9757(3) 0.6888(2)
O4 O 0.2067(4) 1.0352(4) 0.6028(3)
O5 O 0.1737(3) 0.7339(3) 0.7745(2)
O6 O 0.2325(3) 0.8797(2) 0.9004(2)
O7 O -0.0392(3) 0.8339(3) 0.7372(3)
O8 O 0.1048(4) 0.6828(4) 0.5830(3)
O9 O 0.3630(3) 0.8674(2) 0.7862(2)
O10 O 0.1803(3) 1.0054(3) 0.8487(2)
O11 O 0.5402(3) 0.9461(3) 0.7550(2)
O12 O 0.5205(2) 1.0180(2) 0.8980(2)
O13 O 0.2214(3) 0.7383(3) 0.9660(2)
O14 O 0.2958(2) 0.8975(2) 1.0807(2)
O15 O 0.3997(3) 0.8734(2) 0.9582(2)
O16 O 0.3452(3) 0.7207(3) 0.8484(2)
O17 O 0.5334(3) 0.8404(2) 0.8608(2)
O18 O 0.5861(2) 0.9506(2) 1.0007(2)
O19 O 0.7563(3) 0.9868(3) 0.9783(2)
O20 O 0.4458(3) 0.7814(2) 1.0440(2)
O21 O 0.4642(3) 0.8673(3) 1.1948(2)
O22 O 0.6215(3) 0.8103(3) 1.0325(2)
N1 N 0.3541(4) 1.1785(4) 0.7649(3)
N2 N 0.3409(5) 1.2386(4) 0.7432(4)
N3 N 0.3278(9) 1.2939(6) 0.7208(6)
N4 N 0.1278(4) 1.0624(3) 0.7214(3)
N5 N 0.0520(4) 0.8164(4) 0.9117(3)
N6 N -0.0204(5) 0.8080(6) 0.9323(4)
N7 N -0.0904(7) 0.7963(10) 0.9539(6)
N8 N -0.0162(4) 0.6818(3) 0.7308(3)
N9 N 0.5209(4) 1.3279(4) 0.8683(3)
N10 N 0.5966(4) 1.3826(4) 0.9192(4)
N11 N 0.6698(5) 1.4388(4) 0.9648(4)
N12 N 0.3254(5) 0.7374(5) 0.6555(3)
N13 N 0.3279(8) 0.6905(9) 0.5961(6)
N14 N 0.3415(11) 0.6623(12) 0.5361(9)
N15 N 0.2399(4) 0.8353(4) 0.5533(3)
N16 N 0.1002(4) 0.8132(4) 1.0683(3)
N17 N 0.1352(4) 0.8202(4) 1.1385(3)
N18 N 0.1618(5) 0.8239(5) 1.2046(4)
N19 N 0.4831(5) 0.7196(5) 0.7168(4)
N20 N 0.5536(6) 0.7174(4) 0.7541(4)
N21 N 0.6227(5) 0.7131(5) 0.7881(5)
N22 N 0.7085(3) 0.9493(3) 0.8157(3)
N23 N 0.2825(3) 0.7297(3) 1.1181(3)
N24 N 0.4696(3) 0.6678(3) 0.9142(3)
C1 C 0.1370(6) 1.0598(6) 0.5830(4)
H1A H 0.0807 1.0071 0.5395
H1B H 0.1641 1.1150 0.5604
C2 C 0.1000(5) 1.0836(5) 0.6535(4)
C3 C 0.0394(5) 1.1247(5) 0.6479(4)
H3A H 0.0202 1.1392 0.5990
C4 C 0.0087(6) 1.1432(6) 0.7139(5)
H4A H -0.0323 1.1709 0.7114
C5 C 0.0374(5) 1.1216(5) 0.7849(4)
H5A H 0.0170 1.1348 0.8316
C6 C 0.0971(4) 1.0800(4) 0.7862(4)
C7 C 0.1292(4) 1.0541(4) 0.8614(4)
H7A H 0.1718 1.1123 0.9063
H7B H 0.0707 1.0144 0.8784
C8 C -0.1250(5) 0.7468(5) 0.7202(4)
H8A H -0.1755 0.7424 0.6746
H8B H -0.1507 0.7428 0.7686
C9 C -0.1066(5) 0.6643(5) 0.6976(4)
C10 C -0.1803(5) 0.5757(5) 0.6483(4)
H10A H -0.2447 0.5648 0.6258
C11 C -0.1580(5) 0.5051(5) 0.6330(4)
H11A H -0.2068 0.4444 0.5992
C12 C -0.0655(5) 0.5220(4) 0.6666(4)
H12A H -0.0497 0.4730 0.6569
C13 C 0.0061(5) 0.6122(4) 0.7155(4)
C14 C 0.1079(4) 0.6357(4) 0.7540(4)
H14A H 0.1097 0.6133 0.8040
H14B H 0.1294 0.6025 0.7161
C15 C 0.3852(4) 0.9889(4) 0.6175(3)
H15A H 0.4470 0.9866 0.6225
H15B H 0.3987 1.0521 0.6119
C16 C 0.3095(5) 0.9159(5) 0.5427(4)
C17 C 0.3107(5) 0.9296(6) 0.4659(4)
H17A H 0.3600 0.9864 0.4594
C18 C 0.2399(6) 0.8602(6) 0.3991(4)
H18A H 0.2402 0.8688 0.3459
C19 C 0.1681(6) 0.7778(6) 0.4090(4)
H19A H 0.1183 0.7293 0.3634
C20 C 0.1712(5) 0.7681(5) 0.4879(4)
C21 C 0.0951(6) 0.6819(6) 0.5042(5)
H21A H 0.0295 0.6738 0.4805
H21B H 0.0971 0.6263 0.4755
C22 C 0.8057(4) 0.9467(4) 0.9407(3)
H22A H 0.7833 0.8824 0.9478
H22B H 0.8772 0.9851 0.9673
C23 C 0.7860(4) 0.9419(4) 0.8500(3)
C24 C 0.8429(5) 0.9268(4) 0.8041(4)
H24A H 0.8976 0.9212 0.8288
C25 C 0.8190(5) 0.9200(5) 0.7211(4)
H25A H 0.8580 0.9108 0.6884
C26 C 0.7389(5) 0.9265(5) 0.6869(4)
H26A H 0.7207 0.9207 0.6300
C27 C 0.6848(4) 0.9415(4) 0.7359(4)
C28 C 0.5968(4) 0.9535(5) 0.7010(3)
H28A H 0.6209 1.0160 0.6895
H28B H 0.5560 0.9046 0.6489
C29 C 0.1680(4) 0.6522(4) 0.9828(4)
H29A H 0.1794 0.6045 0.9514
H29B H 0.0971 0.6314 0.9645
C30 C 0.1955(5) 0.6573(4) 1.0723(4)
C31 C 0.1356(5) 0.5907(5) 1.1065(5)
H31A H 0.0730 0.5410 1.0740
C32 C 0.1661(6) 0.5961(6) 1.1862(5)
H32A H 0.1262 0.5491 1.2095
C33 C 0.2550(5) 0.6701(5) 1.2330(5)
H33A H 0.2763 0.6758 1.2894
C34 C 0.3142(5) 0.7372(4) 1.1976(4)
C35 C 0.4116(4) 0.8209(4) 1.2455(3)
H35A H 0.4008 0.8653 1.2825
H35B H 0.4505 0.7998 1.2795
C36 C 0.3082(4) 0.6233(4) 0.8311(4)
H36A H 0.2809 0.5957 0.7714
H36B H 0.2540 0.5954 0.8566
C37 C 0.3854(4) 0.5979(4) 0.8617(3)
C38 C 0.3715(5) 0.5088(4) 0.8378(4)
H38A H 0.3127 0.4600 0.7991
C39 C 0.4450(6) 0.4912(5) 0.8712(5)
H39A H 0.4367 0.4296 0.8563
C40 C 0.5294(5) 0.5622(5) 0.9254(4)
H40A H 0.5801 0.5504 0.9483
C41 C 0.5410(5) 0.6509(4) 0.9469(3)
C42 C 0.6350(4) 0.7347(4) 1.0037(4)
H42A H 0.6584 0.7153 1.0506
H42B H 0.6862 0.7551 0.9743
Mn1 Mn 0.75231 0.97631 1.2666
Mn2 Mn 0.89787 1.16799 1.19966
Mn3 Mn 0.55029 0.80671 1.13501
Mn4 Mn 0.75845 1.18959 1.3229
Mn5 Mn 0.70095 0.96814 1.07346
Mn6 Mn 0.55735 1.00311 1.20739
Mn7 Mn 0.82063 1.14808 1.00804
Mn8 Mn 0.71462 1.19923 1.13004
Mn9 Mn 0.56643 1.20138 1.2387
Mn11 Mn 0.37889 1.02854 1.11294
Mn12 Mn 0.63253 1.16458 0.93592
Mn13 Mn 0.51076 1.19369 1.04853
O1 O 0.8431 1.1248 1.298
H1 H 0.9 1.15 1.356
O2 O 0.6363 0.9422 1.1565
O3 O 0.6447 1.0243 1.3112
O4 O 0.7933 0.9648 1.3972
O5 O 0.8263 1.2661 1.2255
O6 O 0.7675 1.1203 1.0996
O7 O 1.0392 1.1661 1.2628
O8 O 0.8952 1.3172 1.417
O9 O 0.637 1.1326 1.2138
O10 O 0.8197 0.9946 1.1513
O11 O 0.4598 1.0539 1.245
O12 O 0.4795 0.982 1.102
O13 O 0.7786 1.2617 1.034
O14 O 0.7042 1.1025 0.9193
O15 O 0.6003 1.1266 1.0418
O16 O 0.6548 1.2793 1.1516
O17 O 0.4666 1.1596 1.1392
O18 O 0.4139 1.0494 0.9993
O19 O 0.2437 1.0132 1.0217
O20 O 0.5542 1.2186 0.956
O21 O 0.5358 1.1327 0.8052
O22 O 0.3785 1.1897 0.9675
N1 N 0.6459 0.8215 1.2351
N2 N 0.6591 0.7614 1.2568
N3 N 0.6722 0.7061 1.2792
N4 N 0.8722 0.9376 1.2786
N5 N 0.948 1.1836 1.0883
N6 N 1.0204 1.192 1.0677
N7 N 1.0904 1.2037 1.0461
N8 N 1.0162 1.3182 1.2692
N9 N 0.4791 0.6721 1.1317
N10 N 0.4034 0.6174 1.0808
N11 N 0.3302 0.5612 1.0352
N12 N 0.6746 1.2626 1.3445
N13 N 0.6721 1.3095 1.4039
N14 N 0.6585 1.3377 1.4639
N15 N 0.7601 1.1647 1.4467
N16 N 0.8998 1.1868 0.9317
N17 N 0.8648 1.1798 0.8615
N18 N 0.8382 1.1761 0.7954
N19 N 0.5169 1.2804 1.2832
N20 N 0.4464 1.2826 1.2459
N21 N 0.3773 1.2869 1.2119
N22 N 0.2915 1.0507 1.1843
N23 N 0.7175 1.2703 0.8819
N24 N 0.5304 1.3322 1.0858
C1 C 0.863 0.9402 1.417
H1A H 0.9193 0.9929 1.4605
H1B H 0.8359 0.885 1.4396
C2 C 0.9 0.9164 1.3465
C3 C 0.9606 0.8753 1.3521
H3A H 0.9798 0.8608 1.401
C4 C 0.9913 0.8568 1.2861
H4A H 1.0323 0.8291 1.2886
C5 C 0.9626 0.8784 1.2151
H5A H 0.983 0.8652 1.1684
C6 C 0.9029 0.92 1.2138
C7 C 0.8708 0.9459 1.1386
H7A H 0.8282 0.8877 1.0937
H7B H 0.9293 0.9856 1.1216
C8 C 1.125 1.2532 1.2798
H8A H 1.1755 1.2576 1.3254
H8B H 1.1507 1.2572 1.2314
C9 C 1.1066 1.3357 1.3024
C10 C 1.1803 1.4243 1.3517
H10A H 1.2447 1.4352 1.3742
C11 C 1.158 1.4949 1.367
H11A H 1.2068 1.5556 1.4008
C12 C 1.0655 1.478 1.3334
H12A H 1.0497 1.527 1.3431
C13 C 0.9939 1.3878 1.2845
C14 C 0.8921 1.3643 1.246
H14A H 0.8903 1.3867 1.196
H14B H 0.8706 1.3975 1.2839
C15 C 0.6148 1.0111 1.3825
H15A H 0.553 1.0134 1.3775
H15B H 0.6013 0.9479 1.3881
C16 C 0.6905 1.0841 1.4573
C17 C 0.6893 1.0704 1.5341
H17A H 0.64 1.0136 1.5406
C18 C 0.7601 1.1398 1.6009
H18A H 0.7598 1.1312 1.6541
C19 C 0.8319 1.2222 1.591
H19A H 0.8817 1.2707 1.6366
C20 C 0.8288 1.2319 1.5121
C21 C 0.9049 1.3181 1.4958
H21A H 0.9705 1.3262 1.5195
H21B H 0.9029 1.3737 1.5245
C22 C 0.1943 1.0533 1.0593
H22A H 0.2167 1.1176 1.0522
H22B H 0.1228 1.0149 1.0327
C23 C 0.214 1.0581 1.15
C24 C 0.1571 1.0732 1.1959
H24A H 0.1024 1.0788 1.1712
C25 C 0.181 1.08 1.2789
H25A H 0.142 1.0892 1.3116
C26 C 0.2611 1.0735 1.3131
H26A H 0.2793 1.0793 1.37
C27 C 0.3152 1.0585 1.2641
C28 C 0.4032 1.0465 1.299
H28A H 0.3791 0.984 1.3105
H28B H 0.444 1.0954 1.3511
C29 C 0.832 1.3478 1.0172
H29A H 0.8206 1.3955 1.0486
H29B H 0.9029 1.3686 1.0355
C30 C 0.8045 1.3427 0.9277
C31 C 0.8644 1.4093 0.8935
H31A H 0.927 1.459 0.926
C32 C 0.8339 1.4039 0.8138
H32A H 0.8738 1.4509 0.7905
C33 C 0.745 1.3299 0.767
H33A H 0.7237 1.3242 0.7106
C34 C 0.6858 1.2628 0.8024
C35 C 0.5884 1.1791 0.7545
H35A H 0.5992 1.1347 0.7175
H35B H 0.5495 1.2002 0.7205
C36 C 0.6918 1.3767 1.1689
H36A H 0.7191 1.4043 1.2286
H36B H 0.746 1.4046 1.1434
C37 C 0.6146 1.4021 1.1383
C38 C 0.6285 1.4912 1.1622
H38A H 0.6873 1.54 1.2009
C39 C 0.555 1.5088 1.1288
H39A H 0.5633 1.5704 1.1437
C40 C 0.4706 1.4378 1.0746
H40A H 0.4199 1.4496 1.0517
C41 C 0.459 1.3491 1.0531
C42 C 0.365 1.2653 0.9963
H42A H 0.3416 1.2847 0.9494
H42B H 0.3138 1.2449 1.0257
Cl1 Cl -0.0329(11) 0.8110(14) 0.5600(9)
Cl2 Cl -0.0327(4) 0.8190(7) 0.5604(3)
